data_1524612
loop_
_publ_author_name
'Jeitschko, W.'
'Ruehl, R.'
'Heiden, C.'
'Krieger, U.'

_publ_section_title
;
 Preparation, properties, and structure refinement of the stacking variant
 2- Mn P4
;
_journal_name_full 'Materials Research Bulletin'
_journal_page_first 1755
_journal_page_last 1762
_journal_volume 15
_journal_year 1980
_chemical_formula_sum 'Mn P4'
_space_group_IT_number 2
_symmetry_space_group_name_Hall '-P 1'
_symmetry_space_group_name_H-M 'P -1'
_cell_angle_alpha 93.82
_cell_angle_beta 107.31
_cell_angle_gamma 115.81
_cell_formula_units_Z 2
_cell_length_a 5.861
_cell_length_b 5.104
_cell_length_c 5.836
_cell_volume 146.087
_citation_journal_id_ASTM MRBUAC
_cod_data_source_file Jeitschko_MRBUAC_1980_480.cif
_cod_data_source_block Mn1P4
_cod_original_cell_volume 146.0867
_cod_original_formula_sum 'Mn1 P4'
_cod_database_code 1524612

loop_
_symmetry_equiv_pos_as_xyz
x,y,z
-x,-y,-z

loop_
_atom_site_label
_atom_site_type_symbol
_atom_site_fract_x
_atom_site_fract_y
_atom_site_fract_z
_atom_site_occupancy
_atom_site_U_iso_or_equiv
Mn1 Mn+7 0.2172 0.2158 0.7256 1 0.0
P1 P-1 0.4873 0.9385 0.3037 1 0.0
P4 P-1 0.0453 0.6001 0.1957 1 0.0
P3 P-1 0.4198 0.299 0.1522 1 0.0
P2 P-1 0.1193 0.2469 0.3303 1 0.0
